data_4029003
loop_
_publ_author_name
'Zanwar, Manoj R.'
'Kavala, Veerababurao'
'Gawande, Sachin D.'
'Kuo, Chun-Wei'
'Huang, Wen-Chang'
'Kuo, Ting-Shen'
'Huang, Hsiu-Ni'
'He, Chiu-Hui'
'Yao, Ching-Fa'

_publ_section_title
;
 FeCl3 Catalyzed Regioselective C-Alkylation of Indolylnitroalkenes with
 Amino Group Substituted Arenes.
;
_journal_issue 4
_journal_name_full 'The Journal of organic chemistry'
_journal_page_first 1842
_journal_page_last 1849
_journal_paper_doi 10.1021/jo4025368
_journal_volume 79
_journal_year 2014
_chemical_formula_moiety 'C26 H21 N3 O2'
_chemical_formula_sum 'C26 H21 N3 O2'
_chemical_formula_weight 407.46
_chemical_name_systematic
;
 ?
;
_space_group_IT_number 14
_symmetry_cell_setting monoclinic
_symmetry_space_group_name_Hall '-P 2ybc'
_symmetry_space_group_name_H-M 'P 1 21/c 1'
_atom_sites_solution_hydrogens geom
_atom_sites_solution_primary direct
_atom_sites_solution_secondary difmap
_audit_creation_method SHELXL-97
_cell_angle_alpha 90.00
_cell_angle_beta 99.159(7)
_cell_angle_gamma 90.00
_cell_formula_units_Z 4
_cell_length_a 12.3676(17)
_cell_length_b 10.7025(16)
_cell_length_c 16.056(3)
_cell_measurement_reflns_used 0
_cell_measurement_temperature 200(2)
_cell_measurement_theta_max 0
_cell_measurement_theta_min 0
_cell_volume 2098.1(6)
_computing_molecular_graphics 'Ortep-3 for Windows (Farrugia, 1997)'
_computing_publication_material 'WinGX publication routines (Farrugia, 1999)'
_computing_structure_refinement 'SHELXL-97 (Sheldrick, 1997)'
_computing_structure_solution 'SHELXS-86 (Sheldrick, 1986)'
_diffrn_ambient_temperature 200(2)
_diffrn_measured_fraction_theta_full 0.992
_diffrn_measured_fraction_theta_max 0.992
_diffrn_radiation_monochromator graphite
_diffrn_radiation_source 'fine-focus sealed tube'
_diffrn_radiation_type MoK\a
_diffrn_radiation_wavelength 0.71073
_diffrn_reflns_av_R_equivalents 0.1009
_diffrn_reflns_av_sigmaI/netI 0.1091
_diffrn_reflns_limit_h_max 13
_diffrn_reflns_limit_h_min -14
_diffrn_reflns_limit_k_max 12
_diffrn_reflns_limit_k_min -11
_diffrn_reflns_limit_l_max 19
_diffrn_reflns_limit_l_min -18
_diffrn_reflns_number 14005
_diffrn_reflns_theta_full 25.09
_diffrn_reflns_theta_max 25.09
_diffrn_reflns_theta_min 2.30
_exptl_absorpt_coefficient_mu 0.083
_exptl_absorpt_correction_T_max 0.9967
_exptl_absorpt_correction_T_min 0.9534
_exptl_absorpt_correction_type multi-scan
_exptl_crystal_colour colorless
_exptl_crystal_density_diffrn 1.290
_exptl_crystal_density_method 'not measured'
_exptl_crystal_description prism
_exptl_crystal_F_000 856
_exptl_crystal_size_max 0.58
_exptl_crystal_size_mid 0.08
_exptl_crystal_size_min 0.04
_refine_diff_density_max 0.322
_refine_diff_density_min -0.324
_refine_diff_density_rms 0.058
_refine_ls_extinction_method none
_refine_ls_goodness_of_fit_ref 1.060
_refine_ls_hydrogen_treatment constr
_refine_ls_matrix_type full
_refine_ls_number_parameters 280
_refine_ls_number_reflns 3701
_refine_ls_number_restraints 0
_refine_ls_restrained_S_all 1.060
_refine_ls_R_factor_all 0.1401
_refine_ls_R_factor_gt 0.0698
_refine_ls_shift/su_max 0.000
_refine_ls_shift/su_mean 0.000
_refine_ls_structure_factor_coef Fsqd
_refine_ls_weighting_details 'calc w=1/[\s^2^(Fo^2^)+(0.0646P)^2^+0.0000P] where P=(Fo^2^+2Fc^2^)/3'
_refine_ls_weighting_scheme calc
_refine_ls_wR_factor_gt 0.1503
_refine_ls_wR_factor_ref 0.1783
_reflns_number_gt 1994
_reflns_number_total 3701
_reflns_threshold_expression >2sigma(I)
_cod_data_source_file jo4025368_si_002.cif
_cod_data_source_block a15389a
_cod_original_cell_volume 2098.1(5)
_cod_original_sg_symbol_H-M 'P 21/c'
_cod_database_code 4029003

loop_
_symmetry_equiv_pos_as_xyz
'x, y, z'
'-x, y+1/2, -z+1/2'
'-x, -y, -z'
'x, -y-1/2, z-1/2'

loop_
_atom_site_label
_atom_site_type_symbol
_atom_site_fract_x
_atom_site_fract_y
_atom_site_fract_z
_atom_site_U_iso_or_equiv
_atom_site_adp_type
_atom_site_occupancy
_atom_site_symmetry_multiplicity
_atom_site_calc_flag
_atom_site_refinement_flags
C1 C 1.0206(3) 0.6869(3) 0.4399(2) 0.0493(10) Uani 1 1 d .
H1A H 0.9715 0.7035 0.4817 0.059 Uiso 1 1 calc R
H1B H 1.0584 0.6066 0.4549 0.059 Uiso 1 1 calc R
C2 C 0.9532(3) 0.6761(3) 0.3534(2) 0.0370(9) Uani 1 1 d .
H2 H 1.0097 0.6605 0.3153 0.044 Uiso 1 1 d R
C3 C 0.8816(3) 0.5588(3) 0.35223(19) 0.0317(8) Uani 1 1 d .
C4 C 0.9290(3) 0.4416(3) 0.3412(2) 0.0359(9) Uani 1 1 d .
H4 H 1.0037 0.4376 0.3337 0.043 Uiso 1 1 calc R
C5 C 0.8707(3) 0.3340(3) 0.3408(2) 0.0361(9) Uani 1 1 d .
H5 H 0.9046 0.2563 0.3328 0.043 Uiso 1 1 calc R
C6 C 0.7598(3) 0.3369(3) 0.35244(18) 0.0280(8) Uani 1 1 d .
C7 C 0.7103(3) 0.4530(3) 0.36226(18) 0.0290(8) Uani 1 1 d .
C8 C 0.7730(3) 0.5634(3) 0.36181(18) 0.0307(8) Uani 1 1 d .
H8 H 0.7396 0.6421 0.3682 0.037 Uiso 1 1 calc R
C9 C 0.6006(3) 0.2281(3) 0.36449(18) 0.0306(8) Uani 1 1 d .
C10 C 0.5448(3) 0.3413(3) 0.3725(2) 0.0372(9) Uani 1 1 d .
H10 H 0.4696 0.3393 0.3784 0.045 Uiso 1 1 calc R
C11 C 0.5966(3) 0.4534(3) 0.3718(2) 0.0325(8) Uani 1 1 d .
C12 C 0.5373(3) 0.5736(3) 0.3829(2) 0.0499(11) Uani 1 1 d .
H12A H 0.5872 0.6442 0.3808 0.075 Uiso 1 1 calc R
H12B H 0.5116 0.5728 0.4376 0.075 Uiso 1 1 calc R
H12C H 0.4745 0.5820 0.3377 0.075 Uiso 1 1 calc R
C13 C 0.5444(3) 0.1070(3) 0.37224(19) 0.0320(9) Uani 1 1 d .
C14 C 0.6010(3) 0.0081(3) 0.4153(2) 0.0363(9) Uani 1 1 d .
H14 H 0.6765 0.0171 0.4375 0.044 Uiso 1 1 calc R
C15 C 0.5478(3) -0.1038(3) 0.4261(2) 0.0452(10) Uani 1 1 d .
H15 H 0.5867 -0.1707 0.4562 0.054 Uiso 1 1 calc R
C16 C 0.4379(3) -0.1174(3) 0.3930(2) 0.0490(11) Uani 1 1 d .
H16 H 0.4020 -0.1944 0.3993 0.059 Uiso 1 1 calc R
C17 C 0.3804(3) -0.0195(3) 0.3509(2) 0.0445(10) Uani 1 1 d .
H17 H 0.3048 -0.0289 0.3291 0.053 Uiso 1 1 calc R
C18 C 0.4331(3) 0.0925(3) 0.3405(2) 0.0374(9) Uani 1 1 d .
H18 H 0.3933 0.1598 0.3117 0.045 Uiso 1 1 calc R
C19 C 0.8913(3) 0.7930(3) 0.3246(2) 0.0307(8) Uani 1 1 d .
C20 C 0.8450(3) 0.8165(3) 0.2387(2) 0.0326(8) Uani 1 1 d .
C21 C 0.8017(3) 0.9394(3) 0.2359(2) 0.0355(9) Uani 1 1 d .
C22 C 0.8721(3) 0.8960(3) 0.3696(2) 0.0369(9) Uani 1 1 d .
H22 H 0.9086 0.9046 0.4382 0.044 Uiso 1 1 d R
C23 C 0.8379(3) 0.7488(4) 0.1631(2) 0.0442(10) Uani 1 1 d .
H23 H 0.8649 0.6657 0.1631 0.053 Uiso 1 1 calc R
C24 C 0.7907(3) 0.8054(5) 0.0886(2) 0.0564(12) Uani 1 1 d .
H24 H 0.7841 0.7603 0.0371 0.068 Uiso 1 1 calc R
C25 C 0.7526(3) 0.9287(5) 0.0884(3) 0.0609(12) Uani 1 1 d .
H25 H 0.7232 0.9666 0.0362 0.073 Uiso 1 1 calc R
C26 C 0.7566(3) 0.9957(4) 0.1610(3) 0.0492(10) Uani 1 1 d .
H26 H 0.7292 1.0787 0.1601 0.059 Uiso 1 1 calc R
N1 N 1.1044(3) 0.7899(3) 0.4442(2) 0.0567(9) Uani 1 1 d .
N2 N 0.7055(2) 0.2241(2) 0.35421(15) 0.0313(7) Uani 1 1 d .
N3 N 0.8198(2) 0.9858(3) 0.31693(18) 0.0391(8) Uani 1 1 d .
H3' H 0.7846 1.0725 0.3303 0.047 Uiso 1 1 d R
O1 O 1.1692(3) 0.7862(3) 0.3957(2) 0.0973(12) Uani 1 1 d .
O2 O 1.1012(2) 0.8721(3) 0.49643(19) 0.0720(9) Uani 1 1 d .

loop_
_atom_site_aniso_label
_atom_site_aniso_U_11
_atom_site_aniso_U_22
_atom_site_aniso_U_33
_atom_site_aniso_U_23
_atom_site_aniso_U_13
_atom_site_aniso_U_12
C1 0.044(2) 0.030(2) 0.071(3) 0.004(2) 0.001(2) -0.009(2)
C2 0.036(2) 0.029(2) 0.048(2) 0.0005(18) 0.0126(17) -0.0022(19)
C3 0.031(2) 0.0231(19) 0.041(2) 0.0024(17) 0.0067(16) -0.0032(18)
C4 0.0251(19) 0.026(2) 0.059(2) 0.0024(18) 0.0129(17) 0.0012(18)
C5 0.032(2) 0.023(2) 0.055(2) -0.0005(18) 0.0143(17) 0.0031(19)
C6 0.0298(19) 0.0203(19) 0.0346(18) 0.0005(16) 0.0071(15) -0.0005(17)
C7 0.0291(19) 0.027(2) 0.0322(18) -0.0007(16) 0.0074(14) -0.0036(18)
C8 0.033(2) 0.0196(18) 0.0402(19) 0.0005(16) 0.0065(16) 0.0054(18)
C9 0.035(2) 0.024(2) 0.0351(19) -0.0030(16) 0.0116(15) -0.0010(18)
C10 0.031(2) 0.031(2) 0.052(2) -0.0032(18) 0.0146(17) 0.0000(19)
C11 0.032(2) 0.0200(19) 0.046(2) 0.0007(17) 0.0099(16) 0.0026(18)
C12 0.031(2) 0.029(2) 0.092(3) -0.003(2) 0.018(2) 0.005(2)
C13 0.036(2) 0.025(2) 0.0370(19) -0.0043(17) 0.0132(16) -0.0019(19)
C14 0.029(2) 0.029(2) 0.052(2) -0.0016(18) 0.0108(16) -0.0016(19)
C15 0.048(3) 0.024(2) 0.066(3) 0.0010(19) 0.017(2) 0.001(2)
C16 0.056(3) 0.025(2) 0.072(3) -0.006(2) 0.028(2) -0.011(2)
C17 0.040(2) 0.040(2) 0.055(2) -0.003(2) 0.0126(19) -0.007(2)
C18 0.037(2) 0.030(2) 0.046(2) 0.0015(18) 0.0105(17) -0.003(2)
C19 0.0286(19) 0.0189(19) 0.046(2) 0.0018(17) 0.0111(16) -0.0028(17)
C20 0.0252(19) 0.030(2) 0.045(2) 0.0013(18) 0.0131(16) -0.0091(18)
C21 0.0263(19) 0.029(2) 0.053(2) 0.011(2) 0.0118(16) -0.0021(18)
C22 0.036(2) 0.030(2) 0.046(2) 0.0056(19) 0.0124(17) 0.0008(19)
C23 0.034(2) 0.046(2) 0.056(2) -0.011(2) 0.0192(18) -0.016(2)
C24 0.040(2) 0.087(4) 0.043(2) -0.009(3) 0.0125(19) -0.018(3)
C25 0.035(2) 0.091(4) 0.056(3) 0.018(3) 0.005(2) -0.007(3)
C26 0.030(2) 0.052(3) 0.066(3) 0.019(2) 0.0093(19) 0.000(2)
N1 0.039(2) 0.042(2) 0.087(3) -0.007(2) 0.0030(19) -0.004(2)
N2 0.0311(16) 0.0238(17) 0.0397(16) 0.0001(13) 0.0084(13) 0.0014(15)
N3 0.0404(19) 0.0254(17) 0.0544(19) -0.0005(16) 0.0165(15) 0.0031(16)
O1 0.063(2) 0.083(3) 0.156(3) -0.027(2) 0.049(2) -0.026(2)
O2 0.079(2) 0.0466(18) 0.084(2) -0.0184(17) -0.0064(17) -0.0082(18)

loop_
_atom_type_symbol
_atom_type_description
_atom_type_scat_dispersion_real
_atom_type_scat_dispersion_imag
_atom_type_scat_source
C C 0.0033 0.0016 'International Tables Vol C Tables 4.2.6.8 and 6.1.1.4'
H H 0.0000 0.0000 'International Tables Vol C Tables 4.2.6.8 and 6.1.1.4'
N N 0.0061 0.0033 'International Tables Vol C Tables 4.2.6.8 and 6.1.1.4'
O O 0.0106 0.0060 'International Tables Vol C Tables 4.2.6.8 and 6.1.1.4'

loop_
_geom_angle_atom_site_label_1
_geom_angle_atom_site_label_2
_geom_angle_atom_site_label_3
_geom_angle
N1 C1 C2 112.0(3)
N1 C1 H1A 109.2
C2 C1 H1A 109.2
N1 C1 H1B 109.2
C2 C1 H1B 109.2
H1A C1 H1B 107.9
C19 C2 C1 113.6(3)
C19 C2 C3 114.4(3)
C1 C2 C3 107.9(3)
C19 C2 H2 108.6
C1 C2 H2 103.6
C3 C2 H2 108.0
C8 C3 C4 118.6(3)
C8 C3 C2 122.7(3)
C4 C3 C2 118.6(3)
C5 C4 C3 121.6(3)
C5 C4 H4 119.2
C3 C4 H4 119.2
C4 C5 C6 120.5(3)
C4 C5 H5 119.7
C6 C5 H5 119.7
N2 C6 C7 123.2(3)
N2 C6 C5 117.9(3)
C7 C6 C5 118.9(3)
C6 C7 C8 119.3(3)
C6 C7 C11 117.7(3)
C8 C7 C11 123.0(3)
C3 C8 C7 121.1(3)
C3 C8 H8 119.5
C7 C8 H8 119.5
N2 C9 C10 122.6(3)
N2 C9 C13 117.4(3)
C10 C9 C13 120.0(3)
C11 C10 C9 121.3(3)
C11 C10 H10 119.4
C9 C10 H10 119.4
C10 C11 C7 117.9(3)
C10 C11 C12 120.9(3)
C7 C11 C12 121.2(3)
C11 C12 H12A 109.5
C11 C12 H12B 109.5
H12A C12 H12B 109.5
C11 C12 H12C 109.5
H12A C12 H12C 109.5
H12B C12 H12C 109.5
C14 C13 C18 119.1(3)
C14 C13 C9 120.0(3)
C18 C13 C9 120.9(3)
C15 C14 C13 120.4(3)
C15 C14 H14 119.8
C13 C14 H14 119.8
C16 C15 C14 119.8(4)
C16 C15 H15 120.1
C14 C15 H15 120.1
C17 C16 C15 120.4(4)
C17 C16 H16 119.8
C15 C16 H16 119.8
C16 C17 C18 120.0(4)
C16 C17 H17 120.0
C18 C17 H17 120.0
C17 C18 C13 120.4(4)
C17 C18 H18 119.8
C13 C18 H18 119.8
C22 C19 C20 107.0(3)
C22 C19 C2 129.5(3)
C20 C19 C2 123.5(3)
C23 C20 C21 118.6(3)
C23 C20 C19 134.7(3)
C21 C20 C19 106.6(3)
N3 C21 C26 130.4(3)
N3 C21 C20 107.5(3)
C26 C21 C20 122.1(4)
C19 C22 N3 110.3(3)
C19 C22 H22 120.6
N3 C22 H22 128.4
C24 C23 C20 118.7(4)
C24 C23 H23 120.6
C20 C23 H23 120.6
C23 C24 C25 120.6(4)
C23 C24 H24 119.7
C25 C24 H24 119.7
C26 C25 C24 121.8(4)
C26 C25 H25 119.1
C24 C25 H25 119.1
C25 C26 C21 118.0(4)
C25 C26 H26 121.0
C21 C26 H26 121.0
O1 N1 O2 124.4(4)
O1 N1 C1 118.1(4)
O2 N1 C1 117.5(4)
C9 N2 C6 117.3(3)
C22 N3 C21 108.6(3)
C22 N3 H3' 131.0
C21 N3 H3' 119.7

loop_
_geom_bond_atom_site_label_1
_geom_bond_atom_site_label_2
_geom_bond_distance
C1 N1 1.507(4)
C1 C2 1.506(5)
C1 H1A 0.9900
C1 H1B 0.9900
C2 C19 1.500(4)
C2 C3 1.535(4)
C2 H2 1.0132
C3 C8 1.377(4)
C3 C4 1.409(4)
C4 C5 1.358(4)
C4 H4 0.9500
C5 C6 1.413(4)
C5 H5 0.9500
C6 N2 1.384(4)
C6 C7 1.405(4)
C7 C8 1.415(4)
C7 C11 1.438(4)
C8 H8 0.9500
C9 N2 1.334(4)
C9 C10 1.410(4)
C9 C13 1.486(4)
C10 C11 1.361(4)
C10 H10 0.9500
C11 C12 1.506(4)
C12 H12A 0.9800
C12 H12B 0.9800
C12 H12C 0.9800
C13 C14 1.391(4)
C13 C18 1.398(4)
C14 C15 1.390(4)
C14 H14 0.9500
C15 C16 1.386(5)
C15 H15 0.9500
C16 C17 1.380(5)
C16 H16 0.9500
C17 C18 1.387(4)
C17 H17 0.9500
C18 H18 0.9500
C19 C22 1.360(4)
C19 C20 1.428(4)
C20 C23 1.405(4)
C20 C21 1.418(4)
C21 N3 1.378(4)
C21 C26 1.381(5)
C22 N3 1.371(4)
C22 H22 1.1262
C23 C24 1.385(5)
C23 H23 0.9500
C24 C25 1.400(6)
C24 H24 0.9500
C25 C26 1.363(5)
C25 H25 0.9500
C26 H26 0.9500
N1 O1 1.205(4)
N1 O2 1.220(4)
N3 H3' 1.0615
